data_7700263
loop_
_publ_author_name
'Kellert, Martin'
'Worm, Dennis J.'
'Hoppenz, Paul'
'S\'arosi, Menyh\'art B'
'L\"onnecke, Peter'
'Riedl, Bernd'
'Koebberling, Johannes'
'Beck-Sickinger, Annette G'
'Hey-Hawkins, Evamarie'

_publ_section_title
;
 Modular triazine-based carborane-containing carboxylic acids - synthesis
 and characterisation of potential boron neutron capture therapy agents
 made of readily accessible building blocks.
;
_journal_issue 29
_journal_name_full 'Dalton transactions (Cambridge, England : 2003)'
_journal_page_first 10834
_journal_page_last 10844
_journal_paper_doi 10.1039/c9dt02130b
_journal_volume 48
_journal_year 2019
_chemical_formula_moiety '0.678(C9 H25 B20 N3 O2 S3),0.322(C10 H27 B20 N3 O2 S3),1.678(C H4 O)'
_chemical_formula_sum 'C11 H32.35 B20 N3 O3.68 S3'
_chemical_formula_weight 577.97
_space_group_crystal_system monoclinic
_space_group_IT_number 14
_space_group_name_Hall '-P 2yn'
_space_group_name_H-M_alt 'P 1 21/n 1'
_symmetry_space_group_name_Hall '-P 2yn'
_symmetry_space_group_name_H-M 'P 1 21/n 1'
_atom_sites_solution_hydrogens mixed
_atom_sites_solution_primary dual
_atom_sites_solution_secondary difmap
_audit_creation_method SHELXL-2018/3
_audit_update_record
;
2019-02-21 deposited with the CCDC.    2019-06-13 downloaded from the CCDC.
;
_cell_angle_alpha 90
_cell_angle_beta 96.755(3)
_cell_angle_gamma 90
_cell_formula_units_Z 4
_cell_length_a 7.1400(3)
_cell_length_b 20.7827(6)
_cell_length_c 20.3119(5)
_cell_measurement_reflns_used 3914
_cell_measurement_temperature 130(2)
_cell_measurement_theta_max 30.9810
_cell_measurement_theta_min 2.8110
_cell_volume 2993.13(17)
_computing_cell_refinement 'CrysAlisPro 1.171.39.46 (Rigaku OD, 2018)'
_computing_data_collection 'CrysAlisPro 1.171.39.46 (Rigaku OD, 2018)'
_computing_data_reduction 'CrysAlisPro 1.171.39.46 (Rigaku OD, 2018)'
_computing_molecular_graphics
;
 ORTEP3 for Windows
 L. J. Farrugia, J. Appl. Crystallogr. 1997, 30, 565.
 or
 DIAMOND Version 3.2k
 K. Brandenburg, Crystal Impact GbR, Bonn, Germany
;
_computing_publication_material
;
 WINGX
 L.J. Farrugia,
 J. Appl. Cryst., 2012, 45, 849-854.
;
_computing_structure_refinement 'SHELXL-2018/3 (Sheldrick, 2018)'
_computing_structure_solution SHELXT-2014-5
_diffrn_ambient_temperature 130(2)
_diffrn_detector_area_resol_mean 16.3560
_diffrn_measured_fraction_theta_full 1.000
_diffrn_measured_fraction_theta_max 0.908
_diffrn_measurement_device_type 'Xcalibur, Sapphire3, Gemini'
_diffrn_measurement_method '\w scans'
_diffrn_radiation_type MoK\a
_diffrn_radiation_wavelength 0.71073
_diffrn_reflns_av_R_equivalents 0.0287
_diffrn_reflns_av_unetI/netI 0.0483
_diffrn_reflns_Laue_measured_fraction_full 1.000
_diffrn_reflns_Laue_measured_fraction_max 0.908
_diffrn_reflns_limit_h_max 10
_diffrn_reflns_limit_h_min -10
_diffrn_reflns_limit_k_max 13
_diffrn_reflns_limit_k_min -31
_diffrn_reflns_limit_l_max 29
_diffrn_reflns_limit_l_min -29
_diffrn_reflns_number 19558
_diffrn_reflns_point_group_measured_fraction_full 1.000
_diffrn_reflns_point_group_measured_fraction_max 0.908
_diffrn_reflns_theta_full 30.510
_diffrn_reflns_theta_max 32.404
_diffrn_reflns_theta_min 2.019
_diffrn_source 'fine-focus sealed X-ray tube'
_exptl_absorpt_coefficient_mu 0.274
_exptl_absorpt_correction_T_max 1.00000
_exptl_absorpt_correction_T_min 0.90570
_exptl_absorpt_correction_type multi-scan
_exptl_absorpt_process_details
;
CrysAlisPro 1.171.39.46 (Rigaku Oxford Diffraction, 2018)
Empirical absorption correction using spherical harmonics,
 implemented in SCALE3 ABSPACK scaling algorithm.
;
_exptl_crystal_colour colourless
_exptl_crystal_density_diffrn 1.283
_exptl_crystal_description needle
_exptl_crystal_F_000 1187
_exptl_crystal_size_max 0.65
_exptl_crystal_size_mid 0.09
_exptl_crystal_size_min 0.07
_refine_diff_density_max 0.751
_refine_diff_density_min -0.797
_refine_diff_density_rms 0.070
_refine_ls_extinction_method none
_refine_ls_goodness_of_fit_ref 1.032
_refine_ls_hydrogen_treatment mixed
_refine_ls_matrix_type full
_refine_ls_number_parameters 463
_refine_ls_number_reflns 9754
_refine_ls_number_restraints 3
_refine_ls_restrained_S_all 1.038
_refine_ls_R_factor_all 0.0961
_refine_ls_R_factor_gt 0.0637
_refine_ls_shift/su_max 0.001
_refine_ls_shift/su_mean 0.000
_refine_ls_structure_factor_coef Fsqd
_refine_ls_weighting_details 'w=1/[\s^2^(Fo^2^)+(0.0850P)^2^+1.8936P] where P=(Fo^2^+2Fc^2^)/3'
_refine_ls_weighting_scheme calc
_refine_ls_wR_factor_gt 0.1613
_refine_ls_wR_factor_ref 0.1810
_reflns_Friedel_coverage 0.000
_reflns_number_gt 6790
_reflns_number_total 9754
_reflns_threshold_expression 'I > 2\s(I)'
_cod_data_source_file c9dt02130b2.cif
_cod_data_source_block comp4_x2321fin
_cod_depositor_comments 'Adding full bibliography for 7700257--7700263.cif.'
_cod_database_code 7700263
_shelx_shelxl_version_number 2018/3
_shelx_space_group_comment
;
The symmetry employed for this shelxl refinement is uniquely defined
by the following loop, which should always be used as a source of
symmetry information in preference to the above space-group names.
They are only intended as comments.
;

loop_
_space_group_symop_operation_xyz
'x, y, z'
'-x+1/2, y+1/2, -z+1/2'
'-x, -y, -z'
'x-1/2, -y-1/2, z-1/2'

loop_
_atom_site_label
_atom_site_type_symbol
_atom_site_fract_x
_atom_site_fract_y
_atom_site_fract_z
_atom_site_U_iso_or_equiv
_atom_site_adp_type
_atom_site_occupancy
_atom_site_site_symmetry_order
_atom_site_calc_flag
_atom_site_refinement_flags_posn
_atom_site_refinement_flags_adp
_atom_site_refinement_flags_occupancy
_atom_site_disorder_assembly
_atom_site_disorder_group
S1 S 0.76655(8) 0.67494(3) 0.24027(3) 0.03015(13) Uani 1 1 d . . . A 1
S2 S 0.32072(9) 0.82090(3) 0.35265(3) 0.03422(14) Uani 1 1 d . . . A 1
S3 S 0.58045(12) 0.61796(3) 0.48380(3) 0.04805(19) Uani 1 1 d . . . A 1
O1 O 0.5219(3) 0.49003(9) 0.41370(9) 0.0468(5) Uani 1 1 d . . . A 1
O2 O 0.8172(3) 0.45561(12) 0.43994(13) 0.0652(7) Uani 1 1 d . . . A 1
H1O2 H 0.782996 0.420667 0.408406 0.078 Uiso 0.678(7) 1 d R U P B 1
O3 O 0.7742(12) 0.3661(4) 0.3682(5) 0.163(3) Uiso 0.678(7) 1 d D . P B 1
H1O3 H 0.871879 0.348695 0.343117 0.196 Uiso 0.678(7) 1 d R U P B 1
O4 O 1.0387(7) 0.3194(2) 0.3027(2) 0.0705(13) Uiso 0.678(7) 1 d D . P B 1
H1O4 H 1.000746 0.292526 0.263841 0.085 Uiso 0.678(7) 1 d R U P B 1
O5F O 0.9234(14) 0.3307(5) 0.2879(5) 0.079(3) Uiso 0.322(7) 1 d D . P B 2
H1OF H 0.915263 0.371008 0.287693 0.118 Uiso 0.322(7) 1 calc R U P B 2
N1 N 0.6687(2) 0.64383(8) 0.36102(8) 0.0272(3) Uani 1 1 d . . . A 1
N2 N 0.5461(2) 0.73905(8) 0.30646(8) 0.0248(3) Uani 1 1 d . . . A 1
N3 N 0.4608(3) 0.71322(9) 0.41238(9) 0.0355(4) Uani 1 1 d . . . A 1
C1 C 0.9936(3) 0.47404(11) 0.23720(12) 0.0321(4) Uani 1 1 d . . . A 1
C2 C 1.2617(3) 0.54636(12) 0.29413(12) 0.0344(5) Uani 1 1 d . . . A 1
C3 C 0.6507(3) 0.68522(9) 0.31051(10) 0.0239(4) Uani 1 1 d . . . A 1
C4 C 0.4528(3) 0.75025(10) 0.35865(10) 0.0270(4) Uani 1 1 d . . . A 1
C5 C 0.5714(3) 0.66146(11) 0.41039(11) 0.0316(4) Uani 1 1 d . . . A 1
C6 C 0.7526(4) 0.55785(14) 0.47477(13) 0.0438(6) Uani 1 1 d . . . A 1
C7 C 0.6803(4) 0.49813(13) 0.43961(11) 0.0395(6) Uani 1 1 d . . . A 1
C8 C -0.1271(5) 0.7899(2) 0.4853(2) 0.0785(13) Uani 1 1 d . . . A 1
C9 C 0.1436(4) 0.84949(13) 0.55604(13) 0.0410(6) Uani 1 1 d . . . A 1
C10 C 0.6053(13) 0.3437(5) 0.3410(5) 0.133(3) Uiso 0.678(7) 1 d D . P B 1
H10A H 0.584228 0.300719 0.358534 0.199 Uiso 0.678(7) 1 calc R U P B 1
H10B H 0.603556 0.341333 0.292736 0.199 Uiso 0.678(7) 1 calc R U P B 1
H10C H 0.505538 0.372816 0.351922 0.199 Uiso 0.678(7) 1 calc R U P B 1
C11 C 1.2333(10) 0.3025(3) 0.3296(3) 0.084(2) Uiso 0.678(7) 1 d D . P B 1
H11A H 1.316189 0.306840 0.294675 0.126 Uiso 0.678(7) 1 calc R U P B 1
H11B H 1.236686 0.257998 0.345610 0.126 Uiso 0.678(7) 1 calc R U P B 1
H11C H 1.276398 0.331459 0.366379 0.126 Uiso 0.678(7) 1 calc R U P B 1
C12F C 0.766(3) 0.3943(9) 0.4108(10) 0.106(5) Uiso 0.322(7) 1 d . . P B 2
H12A H 0.720121 0.364919 0.441549 0.160 Uiso 0.322(7) 1 d R U P B 2
H12B H 0.875782 0.376201 0.394403 0.160 Uiso 0.322(7) 1 d R U P B 2
H12C H 0.670314 0.401670 0.374373 0.160 Uiso 0.322(7) 1 d R U P B 2
C13F C 1.1136(14) 0.3112(5) 0.3187(5) 0.046(2) Uiso 0.322(7) 1 d D . P B 2
H13D H 1.209502 0.329830 0.293602 0.069 Uiso 0.322(7) 1 calc R U P B 2
H13E H 1.123713 0.264207 0.318382 0.069 Uiso 0.322(7) 1 calc R U P B 2
H13F H 1.133305 0.326799 0.364549 0.069 Uiso 0.322(7) 1 calc R U P B 2
B1 B 1.0985(4) 0.49267(13) 0.31362(13) 0.0328(5) Uani 1 1 d . . . A 1
B2 B 1.2301(4) 0.48111(14) 0.24501(14) 0.0359(6) Uani 1 1 d . . . A 1
B3 B 0.8780(3) 0.52645(12) 0.28376(12) 0.0278(4) Uani 1 1 d . . . A 1
B4 B 1.0615(4) 0.57572(13) 0.32306(13) 0.0312(5) Uani 1 1 d . . . A 1
B5 B 1.0924(4) 0.50791(14) 0.17308(13) 0.0344(5) Uani 1 1 d . . . A 1
B6 B 0.8753(3) 0.53607(12) 0.19688(11) 0.0273(4) Uani 1 1 d . . . A 1
B7 B 0.9222(3) 0.60287(11) 0.25068(11) 0.0246(4) Uani 1 1 d . . . A 1
B8 B 1.1697(4) 0.61554(13) 0.25963(15) 0.0340(5) Uani 1 1 d . . . A 1
B9 B 1.2738(4) 0.55711(15) 0.21152(15) 0.0375(6) Uani 1 1 d . . . A 1
B10 B 1.0538(3) 0.59166(13) 0.18193(13) 0.0305(5) Uani 1 1 d . . . A 1
B11 B 0.0559(7) 0.77546(17) 0.5435(2) 0.0635(11) Uani 1 1 d . . . A 1
B12 B -0.0933(5) 0.84355(18) 0.54689(19) 0.0525(8) Uani 1 1 d . . . A 1
B13 B 0.0755(6) 0.75729(16) 0.4604(2) 0.0598(11) Uani 1 1 d . . . A 1
B14 B 0.2594(5) 0.79860(16) 0.50860(15) 0.0433(7) Uani 1 1 d . . . A 1
B15 B -0.1623(5) 0.8700(3) 0.4656(2) 0.0691(12) Uani 1 1 d . . . A 1
B16 B -0.0618(5) 0.8162(2) 0.4116(2) 0.0659(12) Uani 1 1 d . . . A 1
B17 B 0.1855(3) 0.82315(12) 0.42569(12) 0.0287(5) Uani 1 1 d . . . A 1
B18 B 0.2355(4) 0.88108(14) 0.48976(14) 0.0364(6) Uani 1 1 d . . . A 1
B19 B 0.0208(5) 0.90871(15) 0.51466(16) 0.0458(7) Uani 1 1 d . . . A 1
B20 B 0.0410(5) 0.89226(17) 0.42988(17) 0.0460(7) Uani 1 1 d . . . A 1
H1X H 1.121(4) 0.4579(13) 0.3552(14) 0.038(7) Uiso 1 1 d . . . C 1
H2X H 1.332(4) 0.4433(15) 0.2500(15) 0.049(8) Uiso 1 1 d . . . D 1
H3X H 0.749(4) 0.5097(13) 0.3014(14) 0.038(7) Uiso 1 1 d . . . E 1
H4X H 1.073(4) 0.5924(14) 0.3718(15) 0.048(8) Uiso 1 1 d . . . F 1
H5X H 1.090(5) 0.4826(16) 0.1255(17) 0.061(10) Uiso 1 1 d . . . G 1
H6X H 0.742(4) 0.5304(13) 0.1660(13) 0.035(7) Uiso 1 1 d . . . H 1
H8X H 1.232(4) 0.6588(15) 0.2714(15) 0.045(8) Uiso 1 1 d . . . I 1
H9X H 1.406(4) 0.5647(14) 0.1969(14) 0.044(8) Uiso 1 1 d . . . J 1
H10X H 1.035(4) 0.6251(13) 0.1385(13) 0.036(7) Uiso 1 1 d . . . K 1
H11X H 0.062(6) 0.7392(19) 0.589(2) 0.089(13) Uiso 1 1 d . . . L 1
H12X H -0.172(5) 0.8444(17) 0.5822(19) 0.071(11) Uiso 1 1 d . . . M 1
H13X H 0.085(5) 0.7089(18) 0.4526(18) 0.069(10) Uiso 1 1 d . . . N 1
H14X H 0.387(5) 0.7812(17) 0.5293(18) 0.068(10) Uiso 1 1 d . . . O 1
H15X H -0.306(5) 0.8867(17) 0.4518(17) 0.066(10) Uiso 1 1 d . . . P 1
H16X H -0.128(5) 0.8029(18) 0.3646(19) 0.075(11) Uiso 1 1 d . . . Q 1
H18X H 0.360(5) 0.9095(17) 0.4954(17) 0.066(10) Uiso 1 1 d . . . R 1
H19X H 0.011(5) 0.9583(16) 0.5383(16) 0.058(9) Uiso 1 1 d . . . S 1
H20X H 0.037(5) 0.9310(18) 0.394(2) 0.078(11) Uiso 1 1 d . . . T 1
H1 H 0.945(4) 0.4353(13) 0.2346(13) 0.033(7) Uiso 1 1 d . . . U 1
H2 H 1.371(5) 0.5483(15) 0.3258(16) 0.055(9) Uiso 1 1 d . . . V 1
H6A H 0.802(5) 0.5469(16) 0.5204(18) 0.062(10) Uiso 1 1 d . . . W 1
H6B H 0.838(5) 0.5773(17) 0.4517(18) 0.062(10) Uiso 1 1 d . . . X 1
H8 H -0.242(6) 0.7620(19) 0.486(2) 0.083(12) Uiso 1 1 d . . . Y 1
H9 H 0.195(5) 0.8606(19) 0.607(2) 0.079(11) Uiso 1 1 d . . . Z 1

loop_
_atom_site_aniso_label
_atom_site_aniso_U_11
_atom_site_aniso_U_22
_atom_site_aniso_U_33
_atom_site_aniso_U_23
_atom_site_aniso_U_13
_atom_site_aniso_U_12
S1 0.0357(3) 0.0296(3) 0.0266(2) 0.00234(19) 0.00991(19) 0.0093(2)
S2 0.0433(3) 0.0279(3) 0.0333(3) 0.0004(2) 0.0123(2) 0.0111(2)
S3 0.0729(5) 0.0447(4) 0.0292(3) 0.0096(3) 0.0171(3) 0.0199(3)
O1 0.0536(11) 0.0493(11) 0.0369(9) 0.0131(8) 0.0033(8) 0.0075(9)
O2 0.0654(14) 0.0584(13) 0.0762(15) 0.0199(12) 0.0267(12) 0.0367(11)
N1 0.0310(9) 0.0271(8) 0.0237(8) -0.0018(6) 0.0037(6) 0.0040(7)
N2 0.0261(8) 0.0218(7) 0.0269(8) -0.0019(6) 0.0041(6) 0.0006(6)
N3 0.0486(11) 0.0309(9) 0.0290(9) 0.0002(7) 0.0128(8) 0.0113(9)
C1 0.0332(11) 0.0258(10) 0.0382(11) -0.0047(9) 0.0075(9) 0.0021(9)
C2 0.0229(9) 0.0388(12) 0.0406(12) -0.0003(10) 0.0002(8) 0.0017(9)
C3 0.0231(8) 0.0237(9) 0.0246(9) -0.0040(7) 0.0022(7) 0.0001(7)
C4 0.0311(10) 0.0231(9) 0.0273(9) -0.0044(7) 0.0056(7) 0.0017(8)
C5 0.0413(12) 0.0290(10) 0.0251(9) -0.0011(8) 0.0063(8) 0.0046(9)
C6 0.0460(14) 0.0517(15) 0.0332(12) 0.0139(11) 0.0026(10) 0.0133(12)
C7 0.0488(14) 0.0432(13) 0.0291(10) 0.0157(10) 0.0148(10) 0.0200(11)
C8 0.0551(19) 0.092(3) 0.097(3) -0.050(2) 0.0446(19) -0.043(2)
C9 0.0464(14) 0.0448(14) 0.0337(12) -0.0077(10) 0.0125(10) -0.0004(11)
B1 0.0333(12) 0.0348(12) 0.0304(11) 0.0028(10) 0.0044(9) 0.0048(10)
B2 0.0312(12) 0.0387(14) 0.0391(13) 0.0006(11) 0.0092(10) 0.0106(11)
B3 0.0270(10) 0.0278(11) 0.0300(11) 0.0012(9) 0.0086(8) 0.0006(9)
B4 0.0298(11) 0.0334(12) 0.0295(11) -0.0033(9) -0.0003(9) 0.0044(10)
B5 0.0336(12) 0.0411(14) 0.0301(12) -0.0044(10) 0.0098(9) 0.0091(11)
B6 0.0243(10) 0.0320(11) 0.0261(10) -0.0040(9) 0.0044(8) 0.0010(9)
B7 0.0214(9) 0.0264(10) 0.0266(10) -0.0027(8) 0.0054(8) 0.0006(8)
B8 0.0239(10) 0.0308(12) 0.0464(14) 0.0015(11) -0.0002(10) -0.0045(9)
B9 0.0234(11) 0.0460(15) 0.0451(14) 0.0075(12) 0.0117(10) 0.0048(10)
B10 0.0230(10) 0.0369(12) 0.0332(12) 0.0043(10) 0.0103(9) 0.0016(9)
B11 0.087(3) 0.0384(16) 0.075(2) -0.0085(17) 0.053(2) -0.0011(18)
B12 0.0465(17) 0.0521(18) 0.065(2) -0.0165(16) 0.0318(16) -0.0039(14)
B13 0.083(3) 0.0328(14) 0.073(2) -0.0227(15) 0.049(2) -0.0226(16)
B14 0.0484(16) 0.0477(16) 0.0363(14) 0.0022(12) 0.0154(12) 0.0157(14)
B15 0.0325(15) 0.111(4) 0.064(2) -0.019(2) 0.0077(15) 0.0178(19)
B16 0.0316(15) 0.105(3) 0.061(2) -0.038(2) 0.0051(14) -0.0135(18)
B17 0.0268(10) 0.0273(11) 0.0325(11) -0.0078(9) 0.0058(9) 0.0007(9)
B18 0.0359(13) 0.0362(13) 0.0381(13) -0.0127(11) 0.0086(10) -0.0080(11)
B19 0.0541(18) 0.0377(15) 0.0486(17) -0.0051(13) 0.0181(14) 0.0116(13)
B20 0.0441(15) 0.0495(17) 0.0456(16) -0.0009(13) 0.0098(13) 0.0207(14)

loop_
_atom_type_symbol
_atom_type_description
_atom_type_scat_dispersion_real
_atom_type_scat_dispersion_imag
_atom_type_scat_source
S S 0.1246 0.1234 'International Tables Vol C Tables 4.2.6.8 and 6.1.1.4'
O O 0.0106 0.0060 'International Tables Vol C Tables 4.2.6.8 and 6.1.1.4'
N N 0.0061 0.0033 'International Tables Vol C Tables 4.2.6.8 and 6.1.1.4'
C C 0.0033 0.0016 'International Tables Vol C Tables 4.2.6.8 and 6.1.1.4'
B B 0.0013 0.0007 'International Tables Vol C Tables 4.2.6.8 and 6.1.1.4'
H H 0.0000 0.0000 'International Tables Vol C Tables 4.2.6.8 and 6.1.1.4'

loop_
_geom_angle_atom_site_label_1
_geom_angle_atom_site_label_2
_geom_angle_atom_site_label_3
_geom_angle
C3 S1 B7 109.85(10)
C4 S2 B17 107.01(11)
C5 S3 C6 103.50(12)
C7 O2 H1O2 111.5
C10 O3 H1O2 119.8
C10 O3 H1O3 108.5
H1O2 O3 H1O3 128.2
C11 O4 H1O4 108.7
C13F O5F H1OF 109.5
C3 N1 C5 112.89(18)
C4 N2 C3 114.96(17)
C4 N3 C5 114.13(19)
B2 C1 B1 64.01(16)
B2 C1 B6 114.58(19)
B1 C1 B6 114.28(18)
B2 C1 B5 62.34(16)
B1 C1 B5 115.45(19)
B6 C1 B5 62.93(15)
B2 C1 B3 115.76(18)
B1 C1 B3 62.45(14)
B6 C1 B3 62.59(14)
B5 C1 B3 115.33(18)
B2 C1 H1 118.1(18)
B1 C1 H1 113.3(18)
B6 C1 H1 119.9(18)
B5 C1 H1 122.1(18)
B3 C1 H1 113.8(18)
B2 C2 B1 63.88(16)
B2 C2 B8 114.79(19)
B1 C2 B8 114.27(18)
B2 C2 B9 62.67(17)
B1 C2 B9 115.61(19)
B8 C2 B9 62.92(16)
B2 C2 B4 115.44(18)
B1 C2 B4 62.07(15)
B8 C2 B4 62.86(15)
B9 C2 B4 115.49(18)
B2 C2 H2 118.5(19)
B1 C2 H2 114(2)
B8 C2 H2 119.3(19)
B9 C2 H2 122(2)
B4 C2 H2 114(2)
N1 C3 N2 125.97(18)
N1 C3 S1 122.57(15)
N2 C3 S1 111.46(15)
N3 C4 N2 124.88(19)
N3 C4 S2 121.04(16)
N2 C4 S2 114.04(15)
N1 C5 N3 127.1(2)
N1 C5 S3 122.07(17)
N3 C5 S3 110.78(16)
C7 C6 S3 115.4(2)
C7 C6 H6A 109(2)
S3 C6 H6A 104(2)
C7 C6 H6B 110(2)
S3 C6 H6B 105(2)
H6A C6 H6B 114(3)
O1 C7 O2 124.6(3)
O1 C7 C6 125.5(2)
O2 C7 C6 109.9(3)
B12 C8 B11 64.0(2)
B12 C8 B16 114.3(3)
B11 C8 B16 113.8(2)
B12 C8 B15 62.2(2)
B11 C8 B15 114.5(3)
B16 C8 B15 62.3(3)
B12 C8 B13 115.4(3)
B11 C8 B13 61.9(2)
B16 C8 B13 62.9(2)
B15 C8 B13 114.5(3)
B12 C8 H8 115(2)
B11 C8 H8 117(2)
B16 C8 H8 120(2)
B15 C8 H8 117(2)
B13 C8 H8 119(2)
B11 C9 B19 115.8(3)
B11 C9 B12 64.0(2)
B19 C9 B12 62.6(2)
B11 C9 B18 114.1(2)
B19 C9 B18 63.07(18)
B12 C9 B18 114.7(2)
B11 C9 B14 62.70(19)
B19 C9 B14 115.5(2)
B12 C9 B14 116.0(2)
B18 C9 B14 62.25(17)
B11 C9 H9 115(2)
B19 C9 H9 115(2)
B12 C9 H9 110(2)
B18 C9 H9 124(2)
B14 C9 H9 123(2)
O3 C10 H10A 109.5
O3 C10 H10B 109.5
H10A C10 H10B 109.5
O3 C10 H10C 109.5
H10A C10 H10C 109.5
H10B C10 H10C 109.5
O4 C11 H11A 109.5
O4 C11 H11B 109.5
H11A C11 H11B 109.5
O4 C11 H11C 109.5
H11A C11 H11C 109.5
H11B C11 H11C 109.5
H12A C12F H12B 109.5
H12A C12F H12C 109.5
H12B C12F H12C 109.5
O5F C13F H13D 109.5
O5F C13F H13E 109.5
H13D C13F H13E 109.5
O5F C13F H13F 109.5
H13D C13F H13F 109.5
H13E C13F H13F 109.5
C1 B1 C2 100.32(18)
C1 B1 B4 105.62(18)
C2 B1 B4 59.70(15)
C1 B1 B3 59.58(14)
C2 B1 B3 105.54(18)
B4 B1 B3 60.53(14)
C1 B1 B2 57.90(15)
C2 B1 B2 57.77(15)
B4 B1 B2 108.44(19)
B3 B1 B2 108.38(18)
C1 B1 H1X 124.0(14)
C2 B1 H1X 124.6(15)
B4 B1 H1X 124.5(14)
B3 B1 H1X 124.3(15)
B2 B1 H1X 117.7(14)
C2 B2 C1 100.90(17)
C2 B2 B5 105.12(19)
C1 B2 B5 59.41(15)
C2 B2 B9 59.28(16)
C1 B2 B9 105.25(18)
B5 B2 B9 60.06(17)
C2 B2 B1 58.35(15)
C1 B2 B1 58.09(14)
B5 B2 B1 108.19(18)
B9 B2 B1 108.30(19)
C2 B2 H2X 119.7(17)
C1 B2 H2X 127.5(17)
B5 B2 H2X 128.5(16)
B9 B2 H2X 123.2(17)
B1 B2 H2X 116.1(16)
C1 B3 B1 57.97(14)
C1 B3 B7 104.01(16)
B1 B3 B7 107.25(17)
C1 B3 B6 58.21(14)
B1 B3 B6 106.97(17)
B7 B3 B6 60.13(13)
C1 B3 B4 103.68(17)
B1 B3 B4 59.61(15)
B7 B3 B4 59.85(14)
B6 B3 B4 107.66(17)
C1 B3 H3X 117.5(15)
B1 B3 H3X 121.2(14)
B7 B3 H3X 127.6(15)
B6 B3 H3X 117.0(15)
B4 B3 H3X 130.3(15)
C2 B4 B1 58.23(15)
C2 B4 B7 103.77(17)
B1 B4 B7 107.42(17)
C2 B4 B3 103.92(17)
B1 B4 B3 59.86(15)
B7 B4 B3 59.82(13)
C2 B4 B8 57.95(15)
B1 B4 B8 107.05(18)
B7 B4 B8 59.99(14)
B3 B4 B8 107.59(18)
C2 B4 H4X 117.6(17)
B1 B4 H4X 115.7(17)
B7 B4 H4X 131.1(17)
B3 B4 H4X 126.3(17)
B8 B4 H4X 122.5(17)
C1 B5 B2 58.25(15)
C1 B5 B9 104.48(19)
B2 B5 B9 60.21(16)
C1 B5 B10 104.17(17)
B2 B5 B10 107.80(19)
B9 B5 B10 60.01(16)
C1 B5 B6 58.37(14)
B2 B5 B6 107.45(18)
B9 B5 B6 107.97(18)
B10 B5 B6 59.90(14)
C1 B5 H5X 120.7(18)
B2 B5 H5X 122.0(17)
B9 B5 H5X 127.1(18)
B10 B5 H5X 124.9(17)
B6 B5 H5X 118.3(18)
C1 B6 B10 104.49(17)
C1 B6 B3 59.20(14)
B10 B6 B3 108.65(17)
C1 B6 B7 104.47(16)
B10 B6 B7 60.54(14)
B3 B6 B7 59.75(13)
C1 B6 B5 58.70(14)
B10 B6 B5 60.00(15)
B3 B6 B5 109.01(17)
B7 B6 B5 108.54(17)
C1 B6 H6X 123.3(14)
B10 B6 H6X 125.0(14)
B3 B6 H6X 117.9(14)
B7 B6 H6X 122.1(14)
B5 B6 H6X 122.9(14)
B3 B7 B4 60.33(14)
B3 B7 B6 60.12(13)
B4 B7 B6 108.03(17)
B3 B7 B8 108.32(17)
B4 B7 B8 60.40(15)
B6 B7 B8 107.01(16)
B3 B7 B10 108.27(16)
B4 B7 B10 108.17(16)
B6 B7 B10 59.69(14)
B8 B7 B10 59.38(14)
B3 B7 S1 129.45(15)
B4 B7 S1 128.40(15)
B6 B7 S1 119.51(15)
B8 B7 S1 117.77(15)
B10 B7 S1 112.18(15)
C2 B8 B10 104.43(19)
C2 B8 B7 104.42(17)
B10 B8 B7 60.68(13)
C2 B8 B9 58.76(15)
B10 B8 B9 59.89(16)
B7 B8 B9 108.58(18)
C2 B8 B4 59.19(15)
B10 B8 B4 108.57(17)
B7 B8 B4 59.60(14)
B9 B8 B4 109.00(19)
C2 B8 H8X 121.0(17)
B10 B8 H8X 127.1(17)
B7 B8 H8X 123.7(17)
B9 B8 H8X 122.3(17)
B4 B8 H8X 117.0(17)
C2 B9 B5 103.92(19)
C2 B9 B2 58.05(15)
B5 B9 B2 59.73(16)
C2 B9 B10 103.99(17)
B5 B9 B10 60.42(15)
B2 B9 B10 107.74(19)
C2 B9 B8 58.33(15)
B5 B9 B8 107.90(17)
B2 B9 B8 107.21(19)
B10 B9 B8 59.75(15)
C2 B9 H9X 117.2(16)
B5 B9 H9X 127.6(16)
B2 B9 H9X 117.2(16)
B10 B9 H9X 130.2(16)
B8 B9 H9X 120.6(16)
B8 B10 B9 60.37(16)
B8 B10 B6 107.52(17)
B9 B10 B6 107.78(19)
B8 B10 B5 107.72(18)
B9 B10 B5 59.57(16)
B6 B10 B5 60.09(15)
B8 B10 B7 59.94(14)
B9 B10 B7 108.38(18)
B6 B10 B7 59.77(13)
B5 B10 B7 108.00(17)
B8 B10 H10X 122.1(14)
B9 B10 H10X 122.6(14)
B6 B10 H10X 121.2(14)
B5 B10 H10X 122.3(14)
B7 B10 H10X 120.7(14)
C9 B11 C8 100.9(3)
C9 B11 B13 105.9(2)
C8 B11 B13 60.3(2)
C9 B11 B14 59.73(19)
C8 B11 B14 106.2(3)
B13 B11 B14 60.4(2)
C9 B11 B12 58.42(19)
C8 B11 B12 57.7(2)
B13 B11 B12 109.0(3)
B14 B11 B12 109.0(2)
C9 B11 H11X 119(2)
C8 B11 H11X 128(2)
B13 B11 H11X 128(2)
B14 B11 H11X 122(2)
B12 B11 H11X 116.3(19)
C8 B12 C9 100.7(2)
C8 B12 B19 105.6(3)
C9 B12 B19 58.53(18)
C8 B12 B15 60.4(3)
C9 B12 B15 104.4(2)
B19 B12 B15 59.7(2)
C8 B12 B11 58.3(3)
C9 B12 B11 57.6(2)
B19 B12 B11 107.1(2)
B15 B12 B11 108.5(3)
C8 B12 H12X 122(2)
C9 B12 H12X 126(2)
B19 B12 H12X 127(2)
B15 B12 H12X 125(2)
B11 B12 H12X 117(2)
C8 B13 B11 57.8(2)
C8 B13 B17 103.9(3)
B11 B13 B17 107.9(2)
C8 B13 B14 103.9(2)
B11 B13 B14 59.9(2)
B17 B13 B14 60.53(17)
C8 B13 B16 58.1(2)
B11 B13 B16 106.6(3)
B17 B13 B16 59.32(19)
B14 B13 B16 107.3(2)
C8 B13 H13X 120(2)
B11 B13 H13X 112(2)
B17 B13 H13X 131(2)
B14 B13 H13X 120(2)
B16 B13 H13X 129(2)
C9 B14 B11 57.58(17)
C9 B14 B18 58.58(16)
B11 B14 B18 106.9(2)
C9 B14 B13 103.7(2)
B11 B14 B13 59.7(2)
B18 B14 B13 107.8(2)
C9 B14 B17 104.3(2)
B11 B14 B17 107.0(3)
B18 B14 B17 60.30(16)
B13 B14 B17 59.73(18)
C9 B14 H14X 117(2)
B11 B14 H14X 118(2)
B18 B14 H14X 119(2)
B13 B14 H14X 129(2)
B17 B14 H14X 130(2)
C8 B15 B19 103.5(3)
C8 B15 B12 57.4(2)
B19 B15 B12 59.9(2)
C8 B15 B20 104.2(2)
B19 B15 B20 61.0(2)
B12 B15 B20 108.4(2)
C8 B15 B16 58.5(3)
B19 B15 B16 108.2(2)
B12 B15 B16 107.1(3)
B20 B15 B16 59.8(2)
C8 B15 H15X 118.3(19)
B19 B15 H15X 128.4(19)
B12 B15 H15X 119.6(19)
B20 B15 H15X 127.6(19)
B16 B15 H15X 118.6(19)
C8 B16 B17 104.7(3)
C8 B16 B20 104.6(2)
B17 B16 B20 60.52(17)
C8 B16 B15 59.3(3)
B17 B16 B15 108.5(2)
B20 B16 B15 59.6(2)
C8 B16 B13 59.0(2)
B17 B16 B13 59.55(19)
B20 B16 B13 107.9(2)
B15 B16 B13 108.8(3)
C8 B16 H16X 125(2)
B17 B16 H16X 120(2)
B20 B16 H16X 124(2)
B15 B16 H16X 124(2)
B13 B16 H16X 119(2)
B16 B17 B13 61.1(2)
B16 B17 B20 59.8(2)
B13 B17 B20 108.7(2)
B16 B17 B18 106.6(2)
B13 B17 B18 107.1(2)
B20 B17 B18 59.02(17)
B16 B17 B14 108.1(2)
B13 B17 B14 59.7(2)
B20 B17 B14 107.21(19)
B18 B17 B14 59.32(17)
B16 B17 S2 118.14(19)
B13 B17 S2 126.49(17)
B20 B17 S2 114.63(18)
B18 B17 S2 121.42(16)
B14 B17 S2 128.49(17)
C9 B18 B20 104.7(2)
C9 B18 B14 59.17(16)
B20 B18 B14 109.2(2)
C9 B18 B19 57.94(17)
B20 B18 B19 60.74(18)
B14 B18 B19 108.6(2)
C9 B18 B17 104.80(19)
B20 B18 B17 60.44(16)
B14 B18 B17 60.38(16)
B19 B18 B17 108.9(2)
C9 B18 H18X 121.7(19)
B20 B18 H18X 125.9(19)
B14 B18 H18X 117.4(19)
B19 B18 H18X 122.1(19)
B17 B18 H18X 123.4(19)
C9 B19 B15 105.1(3)
C9 B19 B12 58.88(19)
B15 B19 B12 60.4(2)
C9 B19 B18 58.99(17)
B15 B19 B18 107.7(2)
B12 B19 B18 108.3(2)
C9 B19 B20 104.3(2)
B15 B19 B20 59.9(2)
B12 B19 B20 108.0(2)
B18 B19 B20 59.21(16)
C9 B19 H19X 120.3(17)
B15 B19 H19X 125.2(17)
B12 B19 H19X 119.1(17)
B18 B19 H19X 120.9(18)
B20 B19 H19X 126.7(17)
B18 B20 B15 107.7(2)
B18 B20 B16 107.7(2)
B15 B20 B16 60.6(2)
B18 B20 B17 60.54(15)
B15 B20 B17 108.6(3)
B16 B20 B17 59.67(18)
B18 B20 B19 60.05(18)
B15 B20 B19 59.1(2)
B16 B20 B19 107.3(3)
B17 B20 B19 108.4(2)
B18 B20 H20X 121(2)
B15 B20 H20X 121(2)
B16 B20 H20X 123(2)
B17 B20 H20X 123(2)
B19 B20 H20X 120(2)

loop_
_geom_bond_atom_site_label_1
_geom_bond_atom_site_label_2
_geom_bond_distance
S1 C3 1.744(2)
S1 B7 1.862(2)
S2 C4 1.741(2)
S2 B17 1.864(3)
S3 C5 1.738(2)
S3 C6 1.777(3)
O1 C7 1.202(3)
O2 C7 1.317(3)
O2 H1O2 0.9801
O3 C10 1.348(8)
O3 H1O2 1.3953
O3 H1O3 0.9800
O4 C11 1.474(6)
O4 H1O4 0.9800
O5F C13F 1.483(8)
O5F H1OF 0.8400
N1 C3 1.333(3)
N1 C5 1.336(3)
N2 C4 1.337(3)
N2 C3 1.342(2)
N3 C4 1.331(3)
N3 C5 1.338(3)
C1 B2 1.684(4)
C1 B1 1.687(4)
C1 B6 1.698(3)
C1 B5 1.704(4)
C1 B3 1.716(3)
C1 H1 0.88(3)
C2 B2 1.683(4)
C2 B1 1.694(4)
C2 B8 1.697(4)
C2 B9 1.705(4)
C2 B4 1.720(3)
C2 H2 0.95(3)
C6 C7 1.493(4)
C6 H6A 0.98(4)
C6 H6B 0.91(4)
C8 B12 1.672(5)
C8 B11 1.682(7)
C8 B16 1.711(6)
C8 B15 1.725(7)
C8 B13 1.726(5)
C8 H8 1.01(4)
C9 B11 1.669(5)
C9 B19 1.678(4)
C9 B12 1.685(4)
C9 B18 1.697(4)
C9 B14 1.708(4)
C9 H9 1.08(4)
C10 H10A 0.9800
C10 H10B 0.9800
C10 H10C 0.9800
C11 H11A 0.9800
C11 H11B 0.9800
C11 H11C 0.9800
C12F H12A 0.9600
C12F H12B 0.9600
C12F H12C 0.9600
C13F H13D 0.9800
C13F H13E 0.9800
C13F H13F 0.9800
B1 B4 1.760(4)
B1 B3 1.765(4)
B1 B2 1.786(4)
B1 H1X 1.11(3)
B2 B5 1.754(4)
B2 B9 1.762(4)
B2 H2X 1.07(3)
B3 B7 1.767(3)
B3 B6 1.774(3)
B3 B4 1.776(4)
B3 H3X 1.09(3)
B4 B7 1.768(3)
B4 B8 1.782(4)
B4 H4X 1.04(3)
B5 B9 1.760(4)
B5 B10 1.775(4)
B5 B6 1.776(3)
B5 H5X 1.10(3)
B6 B10 1.773(3)
B6 B7 1.774(3)
B6 H6X 1.08(3)
B7 B8 1.775(3)
B7 B10 1.788(3)
B8 B10 1.765(4)
B8 B9 1.776(4)
B8 H8X 1.02(3)
B9 B10 1.767(4)
B9 H9X 1.03(3)
B10 H10X 1.12(3)
B11 B13 1.752(5)
B11 B14 1.757(5)
B11 B12 1.777(5)
B11 H11X 1.19(4)
B12 B19 1.747(5)
B12 B15 1.755(6)
B12 H12X 0.96(4)
B13 B17 1.765(4)
B13 B14 1.766(5)
B13 B16 1.793(7)
B13 H13X 1.02(4)
B14 B18 1.760(4)
B14 B17 1.779(4)
B14 H14X 1.02(4)
B15 B19 1.744(6)
B15 B20 1.759(5)
B15 B16 1.777(6)
B15 H15X 1.09(3)
B16 B17 1.761(4)
B16 B20 1.764(6)
B16 H16X 1.05(4)
B17 B20 1.776(4)
B17 B18 1.778(4)
B18 B20 1.751(4)
B18 B19 1.766(4)
B18 H18X 1.06(4)
B19 B20 1.778(5)
B19 H19X 1.14(3)
B20 H20X 1.08(4)
